data_7214822
loop_
_publ_author_name
'Suhonen, Aku'
'Nauha, Elisa'
'Salorinne, Kirsi'
'Helttunen, Kaisa'
'Nissinen, Maija'

_publ_section_title
;
 Structural analysis of two foldamer-type oligoamides -- the effect of
 hydrogen bonding on solvate formation, crystal structures and molecular
 conformation
;
_journal_issue 21
_journal_name_full CrystEngComm
_journal_page_first 7398
_journal_paper_doi 10.1039/c2ce25981h
_journal_volume 14
_journal_year 2012
_chemical_formula_moiety 'C33 H25 N5 O4,0.5x C4 H8 O2'
_chemical_formula_sum 'C35 H29 N5 O5'
_chemical_formula_weight 555.58
_chemical_name_systematic
;
?
;
_space_group_IT_number 14
_symmetry_cell_setting monoclinic
_symmetry_space_group_name_Hall '-P 2ybc'
_symmetry_space_group_name_H-M 'P 1 21/c 1'
_atom_sites_solution_hydrogens geom
_atom_sites_solution_primary direct
_atom_sites_solution_secondary difmap
_audit_creation_method SHELXL-97
_cell_angle_alpha 90.00
_cell_angle_beta 90.296(2)
_cell_angle_gamma 90.00
_cell_formula_units_Z 4
_cell_length_a 12.4871(5)
_cell_length_b 16.7057(7)
_cell_length_c 14.7175(7)
_cell_measurement_temperature 173(2)
_cell_volume 3070.1(2)
_computing_structure_refinement 'SHELXL-97 (Sheldrick, 1997)'
_computing_structure_solution 'SHELXS-97 (Sheldrick, 1990)'
_diffrn_ambient_temperature 173(2)
_diffrn_measured_fraction_theta_full 0.913
_diffrn_measured_fraction_theta_max 0.913
_diffrn_radiation_monochromator graphite
_diffrn_radiation_source 'fine-focus sealed tube'
_diffrn_radiation_type CuK\a
_diffrn_radiation_wavelength 1.54178
_diffrn_reflns_av_R_equivalents 0.0529
_diffrn_reflns_av_sigmaI/netI 0.0757
_diffrn_reflns_limit_h_max 14
_diffrn_reflns_limit_h_min -13
_diffrn_reflns_limit_k_max 18
_diffrn_reflns_limit_k_min -19
_diffrn_reflns_limit_l_max 17
_diffrn_reflns_limit_l_min -17
_diffrn_reflns_number 8295
_diffrn_reflns_theta_full 67.00
_diffrn_reflns_theta_max 67.00
_diffrn_reflns_theta_min 3.54
_exptl_absorpt_coefficient_mu 0.660
_exptl_absorpt_correction_T_max 0.9805
_exptl_absorpt_correction_T_min 0.9018
_exptl_absorpt_correction_type multi-scan
_exptl_absorpt_process_details
;
Denzo (otwinowski, Borek, Majewski & Minor, 2003)
;
_exptl_crystal_colour colorless
_exptl_crystal_density_diffrn 1.202
_exptl_crystal_density_method 'not measured'
_exptl_crystal_description plate
_exptl_crystal_F_000 1160
_exptl_crystal_size_max 0.16
_exptl_crystal_size_mid 0.16
_exptl_crystal_size_min 0.03
_platon_squeeze_details
;
C101 0.513 0.982 0.047 ! 4.02 eA-3
C102 0.447 0.043 0.001 ! 3.60 eA-3
C103 0.327 0.175 0.923 ! 1.91 eA-3
C104 0.365 0.126 0.890 ! 1.82 eA-3
C105 0.520 0.425 0.429 ! 0.70 eA-3
C106 0.522 0.653 0.508 ! 0.53 eA-3
Q107 0.905 0.543 0.574 ! 0.51 eA-3
;
_refine_diff_density_max 0.200
_refine_diff_density_min -0.172
_refine_diff_density_rms 0.042
_refine_ls_extinction_method none
_refine_ls_goodness_of_fit_ref 0.981
_refine_ls_hydrogen_treatment mixed
_refine_ls_matrix_type full
_refine_ls_number_parameters 415
_refine_ls_number_reflns 4991
_refine_ls_number_restraints 1
_refine_ls_restrained_S_all 0.982
_refine_ls_R_factor_all 0.1001
_refine_ls_R_factor_gt 0.0535
_refine_ls_shift/su_max 0.000
_refine_ls_shift/su_mean 0.000
_refine_ls_structure_factor_coef Fsqd
_refine_ls_weighting_details 'calc w=1/[\s^2^(Fo^2^)+(0.0668P)^2^+0.0000P] where P=(Fo^2^+2Fc^2^)/3'
_refine_ls_weighting_scheme calc
_refine_ls_wR_factor_gt 0.1242
_refine_ls_wR_factor_ref 0.1418
_reflns_number_gt 2911
_reflns_number_total 4991
_reflns_threshold_expression >2sigma(I)
_cod_data_source_file c2ce25981h.txt
_cod_data_source_block 3-EtOAc
_cod_original_sg_symbol_H-M P21/c
_cod_database_code 7214822

loop_
_symmetry_equiv_pos_as_xyz
'x, y, z'
'-x, y+1/2, -z+1/2'
'-x, -y, -z'
'x, -y-1/2, z-1/2'

loop_
_atom_site_label
_atom_site_type_symbol
_atom_site_fract_x
_atom_site_fract_y
_atom_site_fract_z
_atom_site_U_iso_or_equiv
_atom_site_adp_type
_atom_site_occupancy
_atom_site_symmetry_multiplicity
_atom_site_calc_flag
_atom_site_refinement_flags
_atom_site_disorder_assembly
_atom_site_disorder_group
O1 O 0.2141(2) 0.24488(12) 0.59102(19) 0.0784(8) Uani 1 1 d . A .
O2 O -0.03884(15) 0.17825(10) 0.89594(12) 0.0435(5) Uani 1 1 d . . .
O3 O 0.31874(16) -0.14097(11) 0.97186(13) 0.0492(5) Uani 1 1 d . . .
O4 O 0.13463(15) -0.04253(10) 0.68822(12) 0.0427(5) Uani 1 1 d . . .
N1 N 0.1457(2) 0.12695(14) 0.63772(15) 0.0404(6) Uani 1 1 d . A .
H1N H 0.157(2) 0.0774(18) 0.6451(19) 0.048 Uiso 1 1 d . . .
N2 N 0.0198(2) 0.09072(13) 0.78835(15) 0.0395(6) Uani 1 1 d . . .
H2N H 0.062(2) 0.0511(17) 0.7785(19) 0.047 Uiso 1 1 d . . .
N3 N 0.2522(2) -0.10183(13) 0.83381(16) 0.0418(6) Uani 1 1 d . . .
H3N H 0.206(2) -0.0695(17) 0.809(2) 0.050 Uiso 1 1 d . . .
N4 N 0.14151(19) -0.17803(13) 0.68599(15) 0.0377(6) Uani 1 1 d . . .
H4N H 0.109(2) -0.2164(17) 0.6642(19) 0.045 Uiso 1 1 d . . .
N5 N 0.13584(18) 0.01124(12) 0.90880(14) 0.0379(6) Uani 1 1 d . . .
C6A C 0.3389(6) 0.1365(6) 0.6158(7) 0.0480(10) Uani 0.50 1 d PGD A 1
C1A C 0.3652(6) 0.0716(6) 0.6706(5) 0.083(4) Uani 0.50 1 d PG A 1
H1A H 0.3122 0.0476 0.7079 0.100 Uiso 0.50 1 calc PR A 1
C2A C 0.4691(6) 0.0417(4) 0.6709(6) 0.108(5) Uani 0.50 1 d PG A 1
H2A H 0.4871 -0.0026 0.7084 0.129 Uiso 0.50 1 calc PR A 1
C3A C 0.5467(5) 0.0768(6) 0.6164(7) 0.089(4) Uani 0.50 1 d PG A 1
H3A H 0.6177 0.0564 0.6167 0.107 Uiso 0.50 1 calc PR A 1
C4A C 0.5203(8) 0.1417(7) 0.5616(8) 0.081(4) Uani 0.50 1 d PG A 1
H4A H 0.5733 0.1656 0.5244 0.097 Uiso 0.50 1 calc PR A 1
C5A C 0.4164(9) 0.1715(6) 0.5613(8) 0.066(4) Uani 0.50 1 d PG A 1
H5A H 0.3984 0.2159 0.5238 0.079 Uiso 0.50 1 calc PR A 1
C6B C 0.3354(7) 0.1404(6) 0.6037(7) 0.0480(10) Uani 0.50 1 d PGD A 2
C1B C 0.3560(6) 0.0599(6) 0.6201(4) 0.061(3) Uani 0.50 1 d PG A 2
H1B H 0.2993 0.0251 0.6372 0.073 Uiso 0.50 1 calc PR A 2
C2B C 0.4594(7) 0.0302(5) 0.6115(6) 0.083(3) Uani 0.50 1 d PG A 2
H2B H 0.4734 -0.0248 0.6228 0.099 Uiso 0.50 1 calc PR A 2
C3B C 0.5423(6) 0.0810(7) 0.5866(8) 0.128(7) Uani 0.50 1 d PG A 2
H3B H 0.6130 0.0607 0.5807 0.154 Uiso 0.50 1 calc PR A 2
C4B C 0.5218(9) 0.1615(7) 0.5701(10) 0.108(6) Uani 0.50 1 d PG A 2
H4B H 0.5785 0.1963 0.5531 0.130 Uiso 0.50 1 calc PR A 2
C5B C 0.4183(11) 0.1912(5) 0.5787(10) 0.067(4) Uani 0.50 1 d PG A 2
H5B H 0.4043 0.2462 0.5675 0.081 Uiso 0.50 1 calc PR A 2
C7 C 0.2283(3) 0.17513(18) 0.6117(2) 0.0470(7) Uani 1 1 d D . .
C8 C 0.0368(2) 0.14931(14) 0.63734(18) 0.0361(7) Uani 1 1 d . . .
C9 C -0.0087(3) 0.18976(15) 0.56525(19) 0.0459(7) Uani 1 1 d . A .
H9 H 0.0344 0.2051 0.5152 0.055 Uiso 1 1 calc R . .
C10 C -0.1171(3) 0.20821(17) 0.5652(2) 0.0510(8) Uani 1 1 d . . .
H10 H -0.1473 0.2371 0.5157 0.061 Uiso 1 1 calc R A .
C11 C -0.1810(3) 0.18487(17) 0.6364(2) 0.0500(8) Uani 1 1 d . A .
H11 H -0.2555 0.1961 0.6354 0.060 Uiso 1 1 calc R . .
C12 C -0.1356(2) 0.14486(16) 0.70965(19) 0.0442(7) Uani 1 1 d . . .
H12 H -0.1794 0.1289 0.7590 0.053 Uiso 1 1 calc R A .
C13 C -0.0275(2) 0.12807(14) 0.71143(18) 0.0370(7) Uani 1 1 d . A .
C14 C 0.0140(2) 0.11905(15) 0.87400(18) 0.0358(6) Uani 1 1 d . . .
C15 C 0.0790(2) 0.07339(15) 0.94173(18) 0.0360(6) Uani 1 1 d . . .
C16 C 0.0826(2) 0.09522(16) 1.03275(18) 0.0426(7) Uani 1 1 d . . .
H16 H 0.0429 0.1397 1.0545 0.051 Uiso 1 1 calc R . .
C17 C 0.1462(3) 0.05002(17) 1.0909(2) 0.0486(8) Uani 1 1 d . . .
H17 H 0.1502 0.0634 1.1536 0.058 Uiso 1 1 calc R . .
C18 C 0.2037(2) -0.01427(17) 1.05826(18) 0.0444(7) Uani 1 1 d . . .
H18 H 0.2464 -0.0461 1.0978 0.053 Uiso 1 1 calc R . .
C19 C 0.1972(2) -0.03110(15) 0.96571(18) 0.0389(7) Uani 1 1 d . . .
C20 C 0.2616(2) -0.09724(15) 0.92484(19) 0.0403(7) Uani 1 1 d . . .
C21 C 0.3077(2) -0.15261(15) 0.77404(19) 0.0403(7) Uani 1 1 d . . .
C22 C 0.4157(3) -0.16894(18) 0.7868(2) 0.0550(8) Uani 1 1 d . . .
H22 H 0.4529 -0.1446 0.8360 0.066 Uiso 1 1 calc R . .
C23 C 0.4696(3) -0.2196(2) 0.7297(2) 0.0675(10) Uani 1 1 d . . .
H23 H 0.5433 -0.2307 0.7398 0.081 Uiso 1 1 calc R . .
C24 C 0.4161(3) -0.2546(2) 0.6574(2) 0.0694(10) Uani 1 1 d . . .
H24 H 0.4529 -0.2895 0.6173 0.083 Uiso 1 1 calc R . .
C25 C 0.3081(3) -0.23837(17) 0.6438(2) 0.0517(8) Uani 1 1 d . . .
H25 H 0.2716 -0.2625 0.5941 0.062 Uiso 1 1 calc R . .
C26 C 0.2533(2) -0.18823(15) 0.70059(19) 0.0389(7) Uani 1 1 d . . .
C27 C 0.0876(2) -0.10837(16) 0.68033(17) 0.0381(7) Uani 1 1 d . . .
C28 C -0.0290(2) -0.11329(16) 0.66326(17) 0.0395(7) Uani 1 1 d . . .
C29 C -0.0771(3) -0.05411(17) 0.6098(2) 0.0494(8) Uani 1 1 d . . .
H29 H -0.0352 -0.0119 0.5852 0.059 Uiso 1 1 calc R . .
C30 C -0.1854(3) -0.0574(2) 0.5931(2) 0.0637(10) Uani 1 1 d . . .
H30 H -0.2177 -0.0180 0.5554 0.076 Uiso 1 1 calc R . .
C31 C -0.2482(3) -0.1170(2) 0.6304(3) 0.0685(10) Uani 1 1 d . . .
H31 H -0.3232 -0.1182 0.6194 0.082 Uiso 1 1 calc R . .
C32 C -0.2002(3) -0.1748(2) 0.6837(2) 0.0655(9) Uani 1 1 d . . .
H32 H -0.2427 -0.2161 0.7094 0.079 Uiso 1 1 calc R . .
C33 C -0.0913(3) -0.17346(17) 0.7004(2) 0.0481(8) Uani 1 1 d . . .
H33 H -0.0592 -0.2137 0.7372 0.058 Uiso 1 1 calc R . .

loop_
_atom_site_aniso_label
_atom_site_aniso_U_11
_atom_site_aniso_U_22
_atom_site_aniso_U_33
_atom_site_aniso_U_23
_atom_site_aniso_U_13
_atom_site_aniso_U_12
O1 0.0741(17) 0.0435(13) 0.117(2) 0.0218(14) -0.0004(15) -0.0056(12)
O2 0.0583(13) 0.0360(10) 0.0362(10) -0.0030(9) -0.0002(9) 0.0077(10)
O3 0.0527(13) 0.0493(11) 0.0456(12) 0.0112(10) -0.0056(10) 0.0080(10)
O4 0.0550(13) 0.0311(10) 0.0420(11) 0.0007(8) -0.0072(9) 0.0004(9)
N1 0.0475(16) 0.0313(12) 0.0425(14) 0.0041(11) 0.0030(11) 0.0004(11)
N2 0.0507(16) 0.0332(12) 0.0345(13) 0.0011(10) 0.0015(11) 0.0089(11)
N3 0.0519(17) 0.0356(13) 0.0379(14) -0.0029(11) -0.0123(11) 0.0079(11)
N4 0.0443(15) 0.0276(11) 0.0411(14) -0.0047(10) -0.0064(11) 0.0033(11)
N5 0.0454(14) 0.0321(12) 0.0362(12) 0.0019(10) -0.0035(11) -0.0033(11)
C6A 0.049(2) 0.051(2) 0.043(3) -0.0017(19) -0.0006(17) -0.0056(16)
C1A 0.042(5) 0.081(7) 0.126(10) 0.052(7) 0.017(6) 0.009(4)
C2A 0.056(7) 0.088(7) 0.180(13) 0.063(8) 0.024(8) 0.012(6)
C3A 0.076(10) 0.064(6) 0.127(10) 0.000(6) 0.037(7) 0.004(6)
C4A 0.021(6) 0.142(10) 0.079(9) 0.040(8) 0.008(6) -0.008(6)
C5A 0.062(8) 0.073(6) 0.063(8) 0.030(7) -0.014(5) -0.018(6)
C6B 0.049(2) 0.051(2) 0.043(3) -0.0017(19) -0.0006(17) -0.0056(16)
C1B 0.045(5) 0.066(5) 0.072(6) -0.002(5) 0.004(4) 0.002(4)
C2B 0.048(6) 0.078(6) 0.122(9) -0.013(6) -0.005(6) 0.021(5)
C3B 0.036(9) 0.21(2) 0.138(13) 0.020(12) -0.001(7) 0.006(10)
C4B 0.107(14) 0.119(10) 0.099(12) 0.002(9) -0.020(10) -0.028(9)
C5B 0.049(7) 0.093(8) 0.060(6) -0.004(6) -0.004(5) -0.032(6)
C7 0.056(2) 0.0425(17) 0.0428(17) 0.0010(14) 0.0005(15) -0.0061(16)
C8 0.0424(18) 0.0294(13) 0.0364(16) -0.0009(12) -0.0026(13) 0.0019(12)
C9 0.066(2) 0.0377(15) 0.0341(16) 0.0021(13) -0.0016(15) 0.0057(15)
C10 0.068(2) 0.0487(17) 0.0359(17) -0.0021(14) -0.0078(16) 0.0132(16)
C11 0.051(2) 0.0491(17) 0.0502(19) -0.0099(15) -0.0067(16) 0.0113(15)
C12 0.053(2) 0.0399(15) 0.0401(17) -0.0019(13) -0.0022(14) 0.0082(14)
C13 0.0479(19) 0.0268(13) 0.0362(16) -0.0010(12) -0.0051(13) 0.0056(12)
C14 0.0437(18) 0.0288(14) 0.0350(16) 0.0016(12) 0.0042(13) -0.0029(13)
C15 0.0430(18) 0.0290(13) 0.0359(15) 0.0021(12) 0.0040(13) -0.0012(12)
C16 0.0491(19) 0.0400(15) 0.0389(16) -0.0026(13) 0.0020(14) -0.0031(14)
C17 0.061(2) 0.0506(17) 0.0347(16) -0.0027(14) 0.0018(15) 0.0007(16)
C18 0.0517(19) 0.0451(16) 0.0362(16) 0.0061(14) -0.0056(14) -0.0035(14)
C19 0.0448(18) 0.0332(14) 0.0387(16) 0.0060(12) -0.0034(13) -0.0042(13)
C20 0.0451(18) 0.0318(14) 0.0441(18) 0.0066(13) -0.0033(14) -0.0053(13)
C21 0.0447(18) 0.0314(14) 0.0448(17) 0.0017(13) -0.0011(14) 0.0007(13)
C22 0.049(2) 0.0547(19) 0.062(2) -0.0032(16) -0.0117(17) -0.0018(16)
C23 0.051(2) 0.076(2) 0.075(2) -0.012(2) -0.0040(19) 0.0229(19)
C24 0.061(2) 0.086(2) 0.061(2) -0.023(2) -0.0016(18) 0.024(2)
C25 0.055(2) 0.0502(17) 0.0497(18) -0.0111(15) -0.0090(15) 0.0124(16)
C26 0.0460(18) 0.0294(13) 0.0412(16) -0.0001(13) -0.0013(14) 0.0066(13)
C27 0.0522(19) 0.0369(15) 0.0249(14) -0.0017(12) -0.0029(12) 0.0026(14)
C28 0.0434(18) 0.0389(15) 0.0362(16) -0.0077(13) -0.0050(13) 0.0082(13)
C29 0.054(2) 0.0434(16) 0.0504(18) -0.0066(14) -0.0112(15) 0.0066(15)
C30 0.064(2) 0.061(2) 0.067(2) -0.0103(18) -0.0223(19) 0.0237(19)
C31 0.051(2) 0.070(2) 0.084(3) -0.014(2) -0.013(2) 0.011(2)
C32 0.058(2) 0.066(2) 0.073(2) -0.0098(19) 0.0026(19) -0.0074(19)
C33 0.052(2) 0.0453(17) 0.0470(18) -0.0035(14) -0.0019(15) 0.0035(15)

loop_
_atom_type_symbol
_atom_type_description
_atom_type_scat_dispersion_real
_atom_type_scat_dispersion_imag
_atom_type_scat_source
C C 0.0181 0.0091 'International Tables Vol C Tables 4.2.6.8 and 6.1.1.4'
H H 0.0000 0.0000 'International Tables Vol C Tables 4.2.6.8 and 6.1.1.4'
N N 0.0311 0.0180 'International Tables Vol C Tables 4.2.6.8 and 6.1.1.4'
O O 0.0492 0.0322 'International Tables Vol C Tables 4.2.6.8 and 6.1.1.4'

loop_
_geom_angle_atom_site_label_1
_geom_angle_atom_site_label_2
_geom_angle_atom_site_label_3
_geom_angle
C7 N1 C8 124.9(2)
C7 N1 H1N 119(2)
C8 N1 H1N 115(2)
C14 N2 C13 124.5(2)
C14 N2 H2N 118(2)
C13 N2 H2N 117(2)
C20 N3 C21 128.0(3)
C20 N3 H3N 116(2)
C21 N3 H3N 116.4(19)
C27 N4 C26 127.1(2)
C27 N4 H4N 114(2)
C26 N4 H4N 116(2)
C19 N5 C15 118.9(2)
C1A C6A C5A 120.0
C1A C6A C7 124.4(7)
C5A C6A C7 115.6(7)
C6A C1A C2A 120.0
C6A C1A H1A 120.0
C2A C1A H1A 120.0
C3A C2A C1A 120.0
C3A C2A H2A 120.0
C1A C2A H2A 120.0
C2A C3A C4A 120.0
C2A C3A H3A 120.0
C4A C3A H3A 120.0
C5A C4A C3A 120.0
C5A C4A H4A 120.0
C3A C4A H4A 120.0
C4A C5A C6A 120.0
C4A C5A H5A 120.0
C6A C5A H5A 120.0
C1B C6B C5B 120.0
C1B C6B C7 122.5(8)
C5B C6B C7 117.5(8)
C2B C1B C6B 120.0
C2B C1B H1B 120.0
C6B C1B H1B 120.0
C1B C2B C3B 120.0
C1B C2B H2B 120.0
C3B C2B H2B 120.0
C2B C3B C4B 120.0
C2B C3B H3B 120.0
C4B C3B H3B 120.0
C5B C4B C3B 120.0
C5B C4B H4B 120.0
C3B C4B H4B 120.0
C4B C5B C6B 120.0
C4B C5B H5B 120.0
C6B C5B H5B 120.0
O1 C7 N1 121.7(3)
O1 C7 C6B 119.4(5)
N1 C7 C6B 118.8(5)
O1 C7 C6A 123.1(5)
N1 C7 C6A 115.1(5)
C9 C8 C13 119.1(3)
C9 C8 N1 121.8(3)
C13 C8 N1 119.1(2)
C8 C9 C10 120.5(3)
C8 C9 H9 119.7
C10 C9 H9 119.7
C11 C10 C9 120.3(3)
C11 C10 H10 119.8
C9 C10 H10 119.8
C10 C11 C12 119.5(3)
C10 C11 H11 120.2
C12 C11 H11 120.2
C13 C12 C11 120.6(3)
C13 C12 H12 119.7
C11 C12 H12 119.7
C12 C13 C8 119.9(2)
C12 C13 N2 120.6(3)
C8 C13 N2 119.5(2)
O2 C14 N2 123.9(2)
O2 C14 C15 121.7(2)
N2 C14 C15 114.4(2)
N5 C15 C16 122.3(2)
N5 C15 C14 116.0(2)
C16 C15 C14 121.7(2)
C17 C16 C15 117.9(3)
C17 C16 H16 121.1
C15 C16 H16 121.1
C18 C17 C16 120.4(3)
C18 C17 H17 119.8
C16 C17 H17 119.8
C17 C18 C19 118.1(3)
C17 C18 H18 121.0
C19 C18 H18 121.0
N5 C19 C18 122.4(3)
N5 C19 C20 116.6(2)
C18 C19 C20 121.0(2)
O3 C20 N3 124.9(3)
O3 C20 C19 121.6(3)
N3 C20 C19 113.5(2)
C22 C21 C26 119.1(3)
C22 C21 N3 121.0(3)
C26 C21 N3 119.9(3)
C23 C22 C21 121.2(3)
C23 C22 H22 119.4
C21 C22 H22 119.4
C22 C23 C24 119.7(3)
C22 C23 H23 120.2
C24 C23 H23 120.2
C23 C24 C25 119.6(3)
C23 C24 H24 120.2
C25 C24 H24 120.2
C26 C25 C24 121.3(3)
C26 C25 H25 119.3
C24 C25 H25 119.3
C25 C26 C21 119.1(3)
C25 C26 N4 118.4(3)
C21 C26 N4 122.4(2)
O4 C27 N4 121.3(3)
O4 C27 C28 121.7(2)
N4 C27 C28 117.0(2)
C33 C28 C29 119.7(3)
C33 C28 C27 121.9(2)
C29 C28 C27 118.5(3)
C30 C29 C28 119.5(3)
C30 C29 H29 120.2
C28 C29 H29 120.2
C29 C30 C31 121.1(3)
C29 C30 H30 119.4
C31 C30 H30 119.4
C32 C31 C30 119.0(3)
C32 C31 H31 120.5
C30 C31 H31 120.5
C31 C32 C33 121.0(3)
C31 C32 H32 119.5
C33 C32 H32 119.5
C32 C33 C28 119.7(3)
C32 C33 H33 120.1
C28 C33 H33 120.1

loop_
_geom_bond_atom_site_label_1
_geom_bond_atom_site_label_2
_geom_bond_distance
O1 C7 1.217(3)
O2 C14 1.233(3)
O3 C20 1.231(3)
O4 C27 1.252(3)
N1 C7 1.364(4)
N1 C8 1.410(3)
N1 H1N 0.85(3)
N2 C14 1.349(3)
N2 C13 1.419(3)
N2 H2N 0.86(3)
N3 C20 1.346(4)
N3 C21 1.407(3)
N3 H3N 0.87(3)
N4 C27 1.347(3)
N4 C26 1.421(3)
N4 H4N 0.82(3)
N5 C19 1.335(3)
N5 C15 1.349(3)
C6A C1A 1.3900
C6A C5A 1.3900
C6A C7 1.525(7)
C1A C2A 1.3900
C1A H1A 0.9500
C2A C3A 1.3900
C2A H2A 0.9500
C3A C4A 1.3900
C3A H3A 0.9500
C4A C5A 1.3900
C4A H4A 0.9500
C5A H5A 0.9500
C6B C1B 1.3900
C6B C5B 1.3900
C6B C7 1.464(8)
C1B C2B 1.3900
C1B H1B 0.9500
C2B C3B 1.3900
C2B H2B 0.9500
C3B C4B 1.3900
C3B H3B 0.9500
C4B C5B 1.3900
C4B H4B 0.9500
C5B H5B 0.9500
C8 C9 1.378(4)
C8 C13 1.403(4)
C9 C10 1.388(4)
C9 H9 0.9500
C10 C11 1.377(4)
C10 H10 0.9500
C11 C12 1.387(4)
C11 H11 0.9500
C12 C13 1.379(4)
C12 H12 0.9500
C14 C15 1.493(4)
C15 C16 1.389(4)
C16 C17 1.388(4)
C16 H16 0.9500
C17 C18 1.379(4)
C17 H17 0.9500
C18 C19 1.393(4)
C18 H18 0.9500
C19 C20 1.495(4)
C21 C22 1.387(4)
C21 C26 1.406(4)
C22 C23 1.372(4)
C22 H22 0.9500
C23 C24 1.383(5)
C23 H23 0.9500
C24 C25 1.388(4)
C24 H24 0.9500
C25 C26 1.370(4)
C25 H25 0.9500
C27 C28 1.478(4)
C28 C33 1.385(4)
C28 C29 1.397(4)
C29 C30 1.375(4)
C29 H29 0.9500
C30 C31 1.383(5)
C30 H30 0.9500
C31 C32 1.379(5)
C31 H31 0.9500
C32 C33 1.381(4)
C32 H32 0.9500
C33 H33 0.9500

loop_
_geom_hbond_atom_site_label_D
_geom_hbond_atom_site_label_H
_geom_hbond_atom_site_label_A
_geom_hbond_distance_DH
_geom_hbond_distance_HA
_geom_hbond_distance_DA
_geom_hbond_angle_DHA
_geom_hbond_site_symmetry_A
N1 H1N O4 0.85(3) 2.12(3) 2.931(3) 160(3) .
N2 H2N O4 0.86(3) 2.25(3) 3.034(3) 152(3) .
N2 H2N N5 0.86(3) 2.22(3) 2.641(3) 110(2) .
N3 H3N O4 0.87(3) 2.04(3) 2.774(3) 142(3) .
N3 H3N N5 0.87(3) 2.18(3) 2.630(3) 112(2) .
N4 H4N O2 0.82(3) 2.16(3) 2.974(3) 175(3) 2_546

loop_
_geom_torsion_atom_site_label_1
_geom_torsion_atom_site_label_2
_geom_torsion_atom_site_label_3
_geom_torsion_atom_site_label_4
_geom_torsion
C5A C6A C1A C2A 0.0
C7 C6A C1A C2A -178.6(8)
C6A C1A C2A C3A 0.0
C1A C2A C3A C4A 0.0
C2A C3A C4A C5A 0.0
C3A C4A C5A C6A 0.0
C1A C6A C5A C4A 0.0
C7 C6A C5A C4A 178.7(8)
C5B C6B C1B C2B 0.0
C7 C6B C1B C2B -179.9(8)
C6B C1B C2B C3B 0.0
C1B C2B C3B C4B 0.0
C2B C3B C4B C5B 0.0
C3B C4B C5B C6B 0.0
C1B C6B C5B C4B 0.0
C7 C6B C5B C4B 179.9(8)
C8 N1 C7 O1 4.8(4)
C8 N1 C7 C6B -171.6(5)
C8 N1 C7 C6A -178.4(5)
C1B C6B C7 O1 -175.5(5)
C5B C6B C7 O1 4.6(6)
C1B C6B C7 N1 1.1(9)
C5B C6B C7 N1 -178.9(5)
C1B C6B C7 C6A 62(7)
C5B C6B C7 C6A -118(7)
C1A C6A C7 O1 153.3(5)
C5A C6A C7 O1 -25.4(6)
C1A C6A C7 N1 -23.5(9)
C5A C6A C7 N1 157.9(4)
C1A C6A C7 C6B -146(8)
C5A C6A C7 C6B 35(7)
C7 N1 C8 C9 44.4(4)
C7 N1 C8 C13 -137.1(3)
C13 C8 C9 C10 -1.0(4)
N1 C8 C9 C10 177.4(2)
C8 C9 C10 C11 -1.3(4)
C9 C10 C11 C12 2.0(4)
C10 C11 C12 C13 -0.3(4)
C11 C12 C13 C8 -2.0(4)
C11 C12 C13 N2 176.8(2)
C9 C8 C13 C12 2.6(4)
N1 C8 C13 C12 -175.8(2)
C9 C8 C13 N2 -176.2(2)
N1 C8 C13 N2 5.3(3)
C14 N2 C13 C12 -55.7(4)
C14 N2 C13 C8 123.2(3)
C13 N2 C14 O2 4.6(4)
C13 N2 C14 C15 -174.4(2)
C19 N5 C15 C16 0.4(4)
C19 N5 C15 C14 178.8(2)
O2 C14 C15 N5 -178.0(2)
N2 C14 C15 N5 0.9(3)
O2 C14 C15 C16 0.4(4)
N2 C14 C15 C16 179.4(2)
N5 C15 C16 C17 -0.9(4)
C14 C15 C16 C17 -179.3(3)
C15 C16 C17 C18 0.1(4)
C16 C17 C18 C19 1.1(4)
C15 N5 C19 C18 1.0(4)
C15 N5 C19 C20 -177.7(2)
C17 C18 C19 N5 -1.8(4)
C17 C18 C19 C20 176.9(2)
C21 N3 C20 O3 -3.6(5)
C21 N3 C20 C19 174.7(2)
N5 C19 C20 O3 -178.2(2)
C18 C19 C20 O3 3.0(4)
N5 C19 C20 N3 3.4(3)
C18 C19 C20 N3 -175.4(3)
C20 N3 C21 C22 -39.6(4)
C20 N3 C21 C26 139.8(3)
C26 C21 C22 C23 -0.7(4)
N3 C21 C22 C23 178.7(3)
C21 C22 C23 C24 0.7(5)
C22 C23 C24 C25 -0.4(6)
C23 C24 C25 C26 0.0(5)
C24 C25 C26 C21 0.0(4)
C24 C25 C26 N4 -176.2(3)
C22 C21 C26 C25 0.3(4)
N3 C21 C26 C25 -179.1(3)
C22 C21 C26 N4 176.4(2)
N3 C21 C26 N4 -3.0(4)
C27 N4 C26 C25 -130.5(3)
C27 N4 C26 C21 53.4(4)
C26 N4 C27 O4 -0.2(4)
C26 N4 C27 C28 179.0(2)
O4 C27 C28 C33 -144.4(3)
N4 C27 C28 C33 36.4(4)
O4 C27 C28 C29 34.0(4)
N4 C27 C28 C29 -145.2(2)
C33 C28 C29 C30 -1.4(4)
C27 C28 C29 C30 -179.9(3)
C28 C29 C30 C31 1.8(5)
C29 C30 C31 C32 -1.2(5)
C30 C31 C32 C33 0.3(5)
C31 C32 C33 C28 0.1(5)
C29 C28 C33 C32 0.5(4)
C27 C28 C33 C32 178.9(3)

loop_
_platon_squeeze_void_nr
_platon_squeeze_void_average_x
_platon_squeeze_void_average_y
_platon_squeeze_void_average_z
_platon_squeeze_void_volume
_platon_squeeze_void_count_electrons
_platon_squeeze_void_content
1 0.500 0.500 0.500 205 53 ' '
2 0.500 0.000 1.000 205 53 ' '
